data_7037568
loop_
_publ_author_name
'McQueen, Caitlin M. A.'
'Hill, Anthony F.'
'Ma, Chenxi'
'Ward, Jas S.'

_publ_section_title
;
 Ruthenium and osmium complexes of dihydroperimidine-based N-heterocyclic
 carbene pincer ligands.
;
_journal_issue 47
_journal_name_full 'Dalton transactions (Cambridge, England : 2003)'
_journal_page_first 20376
_journal_page_last 20385
_journal_paper_doi 10.1039/c5dt03728j
_journal_volume 44
_journal_year 2015
_chemical_compound_source local
_chemical_formula_moiety 'C38 H54 Cl2 N2 O1 P2 Ru1'
_chemical_formula_sum 'C38 H54 Cl2 N2 O P2 Ru'
_chemical_formula_weight 788.78
_space_group_IT_number 2
_symmetry_cell_setting triclinic
_symmetry_space_group_name_Hall '-P 1'
_symmetry_space_group_name_H-M 'P -1'
_atom_sites_solution_hydrogens difmap
_atom_sites_solution_primary direct
_audit_update_record
;
2014-04-11 deposited with the CCDC.
2015-10-14 downloaded from the CCDC.
;
_cell_angle_alpha 101.8398(15)
_cell_angle_beta 101.5746(15)
_cell_angle_gamma 95.3264(12)
_cell_formula_units_Z 2
_cell_length_a 12.3266(3)
_cell_length_b 13.0965(4)
_cell_length_c 13.1070(2)
_cell_measurement_reflns_used 26240
_cell_measurement_temperature 200
_cell_measurement_theta_max 27
_cell_measurement_theta_min 2.55
_cell_volume 2008.89(9)
_computing_cell_refinement 'DENZO/SCALEPACK (Otwinowski & Minor, 1997)'
_computing_data_collection 'COLLECT (Nonius, 2001).'
_computing_data_reduction 'DENZO/SCALEPACK (Otwinowski & Minor, 1997)'
_computing_molecular_graphics 'ORTEP-3 for Windows v. 2.01'
_computing_publication_material 'CRYSTALS (Betteridge et al., 2003)'
_computing_structure_refinement 'CRYSTALS (Betteridge et al., 2003)'
_computing_structure_solution 'SIR92 (Altomare et al., 1994)'
_diffrn_ambient_temperature 200
_diffrn_measured_fraction_theta_full 0.998
_diffrn_measured_fraction_theta_max 0.998
_diffrn_measurement_device Area
_diffrn_measurement_device_type 'Nonius KappaCCD'
_diffrn_measurement_method \w
_diffrn_radiation_monochromator graphite
_diffrn_radiation_type 'Mo K\a'
_diffrn_radiation_wavelength 0.71073
_diffrn_reflns_av_R_equivalents 0.070
_diffrn_reflns_limit_h_max 15
_diffrn_reflns_limit_h_min -16
_diffrn_reflns_limit_k_max 16
_diffrn_reflns_limit_k_min -17
_diffrn_reflns_limit_l_max 17
_diffrn_reflns_limit_l_min 0
_diffrn_reflns_number 9180
_diffrn_reflns_theta_full 27.493
_diffrn_reflns_theta_max 27.493
_diffrn_reflns_theta_min 2.609
_diffrn_standards_number 0
_exptl_absorpt_coefficient_mu 0.633
_exptl_absorpt_correction_T_max 0.912
_exptl_absorpt_correction_T_min 0.831
_exptl_absorpt_correction_type multi-scan
_exptl_absorpt_process_details
;
multi-scan from symmetry-related measurements 
 Sortav (Blessing 1995)
;
_exptl_crystal_colour yellow
_exptl_crystal_density_diffrn 1.304
_exptl_crystal_density_method 'not measured'
_exptl_crystal_description block
_exptl_crystal_F_000 824
_exptl_crystal_size_max 0.210
_exptl_crystal_size_mid 0.180
_exptl_crystal_size_min 0.120
_platon_squeeze_details
;
;
_refine_diff_density_max 1.11
_refine_diff_density_min -1.35
_refine_ls_extinction_method None
_refine_ls_goodness_of_fit_ref 0.9732
_refine_ls_hydrogen_treatment constr
_refine_ls_matrix_type full
_refine_ls_number_parameters 415
_refine_ls_number_reflns 9180
_refine_ls_number_restraints 0
_refine_ls_R_factor_all 0.0682
_refine_ls_R_factor_gt 0.0431
_refine_ls_shift/su_max 0.0023953
_refine_ls_shift/su_mean 0.0002982
_refine_ls_structure_factor_coef Fsqd
_refine_ls_weighting_details
;
 Method= Modified Sheldrick 
 w=1/[\s^2^(F^2^) + ( 0.06P)^2^ + 2.44P] 
 ,where P=(max(Fo^2^,0) + 2Fc^2^)/3 
;
_refine_ls_weighting_scheme calc
_refine_ls_wR_factor_all 0.1178
_refine_ls_wR_factor_gt 0.1073
_refine_ls_wR_factor_ref 0.1178
_reflns_limit_h_max 15
_reflns_limit_h_min -16
_reflns_limit_k_max 16
_reflns_limit_k_min -17
_reflns_limit_l_max 17
_reflns_limit_l_min 0
_reflns_number_gt 6886
_reflns_number_total 9180
_reflns_threshold_expression I>2.0\s(I)
_oxford_diffrn_Wilson_B_factor 1.93
_oxford_diffrn_Wilson_scale 32.16
_oxford_refine_ls_r_factor_ref 0.0682
_oxford_refine_ls_scale 0.20021(11)
_oxford_reflns_number_all 9180
_oxford_reflns_threshold_expression_ref I>-10.0\s(I)
_cod_data_source_file c5dt03728j1.cif
_cod_data_source_block 1
_cod_depositor_comments
;
The following automatic conversions were performed:

'_symmetry_cell_setting' value 'Triclinic' changed to 'triclinic'
according to
/usr/data/users/saulius/crontab/automatic-downloads/current/RSC/lib/dictionaries/cif_core.dic
dictionary named 'cif_core.dic' version 2.4.2 from 2011-04-26.

'_atom_sites_solution_primary' value 'Direct' changed to 'direct'
according to
/usr/data/users/saulius/crontab/automatic-downloads/current/RSC/lib/dictionaries/cif_core.dic
dictionary named 'cif_core.dic' version 2.4.2 from 2011-04-26.

Automatic conversion script
Id: cif_fix_values 4268 2015-11-12 08:31:59Z antanas 
;
_cod_original_sg_symbol_H-M 'P -1 '
_cod_original_formula_sum 'C38 H54 Cl2 N2 O1 P2 Ru1'
_cod_database_code 7037568

loop_
_symmetry_equiv_pos_as_xyz
x,y,z
-x,-y,-z

loop_
_atom_site_label
_atom_site_type_symbol
_atom_site_fract_x
_atom_site_fract_y
_atom_site_fract_z
_atom_site_U_iso_or_equiv
_atom_site_occupancy
_atom_site_adp_type
_atom_site_refinement_flags_posn
Ru1 Ru 0.27537(2) 0.29218(2) 0.250567(19) 0.0203 1.0000 Uani .
N1 N 0.4712(2) 0.4507(2) 0.2508(2) 0.0202 1.0000 Uani .
N2 N 0.3120(2) 0.4584(2) 0.1263(2) 0.0208 1.0000 Uani .
O1 O 0.1500(3) 0.1114(3) 0.3125(3) 0.0632 1.0000 Uani .
P1 P 0.45708(7) 0.27191(6) 0.32852(6) 0.0206 1.0000 Uani .
P2 P 0.12221(7) 0.34656(7) 0.15144(6) 0.0225 1.0000 Uani .
C1 C 0.3616(3) 0.4139(2) 0.2051(2) 0.0197 1.0000 Uani .
C2 C 0.5338(3) 0.5352(2) 0.2246(2) 0.0211 1.0000 Uani .
C3 C 0.6405(3) 0.5782(2) 0.2802(3) 0.0256 1.0000 Uani .
C4 C 0.6990(3) 0.6567(3) 0.2448(3) 0.0296 1.0000 Uani .
C5 C 0.6517(3) 0.6923(3) 0.1576(3) 0.0286 1.0000 Uani .
C6 C 0.5405(3) 0.6519(2) 0.1011(3) 0.0244 1.0000 Uani .
C7 C 0.4863(3) 0.6871(3) 0.0117(3) 0.0289 1.0000 Uani .
C8 C 0.3792(3) 0.6442(3) -0.0407(3) 0.0303 1.0000 Uani .
C9 C 0.3188(3) 0.5669(3) -0.0058(3) 0.0267 1.0000 Uani .
C10 C 0.3693(3) 0.5328(2) 0.0832(2) 0.0211 1.0000 Uani .
C11 C 0.4808(3) 0.5733(2) 0.1365(2) 0.0222 1.0000 Uani .
C21 C 0.5302(3) 0.4034(2) 0.3349(2) 0.0244 1.0000 Uani .
C22 C 0.1937(3) 0.4212(3) 0.0730(3) 0.0251 1.0000 Uani .
C31 C 0.4969(3) 0.2627(3) 0.4700(2) 0.0246 1.0000 Uani .
C32 C 0.6216(3) 0.2731(3) 0.5163(3) 0.0349 1.0000 Uani .
C33 C 0.6459(3) 0.2736(3) 0.6355(3) 0.0439 1.0000 Uani .
C34 C 0.5839(3) 0.1749(3) 0.6549(3) 0.0431 1.0000 Uani .
C35 C 0.4603(3) 0.1650(3) 0.6102(3) 0.0392 1.0000 Uani .
C36 C 0.4334(3) 0.1658(3) 0.4915(3) 0.0347 1.0000 Uani .
C41 C 0.5228(3) 0.1780(2) 0.2433(2) 0.0233 1.0000 Uani .
C42 C 0.6501(3) 0.1862(3) 0.2609(3) 0.0319 1.0000 Uani .
C43 C 0.6810(3) 0.1105(3) 0.1690(3) 0.0376 1.0000 Uani .
C44 C 0.6287(3) -0.0027(3) 0.1571(3) 0.0411 1.0000 Uani .
C45 C 0.5036(3) -0.0115(3) 0.1452(3) 0.0382 1.0000 Uani .
C46 C 0.4726(3) 0.0640(3) 0.2361(3) 0.0309 1.0000 Uani .
C51 C 0.0354(3) 0.4392(3) 0.2115(3) 0.0285 1.0000 Uani .
C52 C 0.0995(3) 0.5479(3) 0.2675(3) 0.0335 1.0000 Uani .
C53 C 0.0217(4) 0.6219(3) 0.3106(3) 0.0423 1.0000 Uani .
C54 C -0.0383(4) 0.5757(3) 0.3856(3) 0.0440 1.0000 Uani .
C55 C -0.1011(3) 0.4663(3) 0.3315(3) 0.0413 1.0000 Uani .
C56 C -0.0225(3) 0.3924(3) 0.2895(3) 0.0364 1.0000 Uani .
C61 C 0.0231(3) 0.2514(3) 0.0395(3) 0.0249 1.0000 Uani .
C62 C -0.0586(3) 0.3021(3) -0.0325(3) 0.0443 1.0000 Uani .
C63 C -0.1266(4) 0.2200(3) -0.1300(4) 0.0564 1.0000 Uani .
C64 C -0.1886(3) 0.1312(3) -0.0970(4) 0.0494 1.0000 Uani .
C65 C -0.1090(4) 0.0822(3) -0.0239(3) 0.0506 1.0000 Uani .
C66 C -0.0410(4) 0.1643(3) 0.0742(3) 0.0450 1.0000 Uani .
C70 C 0.1968(3) 0.1795(3) 0.2899(3) 0.0323 1.0000 Uani .
Cl1 Cl 0.27979(7) 0.41090(7) 0.42149(6) 0.0319 1.0000 Uani .
Cl2 Cl 0.28053(6) 0.18155(6) 0.07912(6) 0.0261 1.0000 Uani .
H31 H 0.6744 0.5553 0.3418 0.0308 1.0000 Uiso R
H41 H 0.7733 0.6855 0.2825 0.0357 1.0000 Uiso R
H51 H 0.6936 0.7445 0.1348 0.0344 1.0000 Uiso R
H71 H 0.5244 0.7408 -0.0121 0.0348 1.0000 Uiso R
H81 H 0.3449 0.6671 -0.1020 0.0364 1.0000 Uiso R
H91 H 0.2442 0.5383 -0.0428 0.0321 1.0000 Uiso R
H211 H 0.5337 0.4479 0.4029 0.0294 1.0000 Uiso R
H212 H 0.6039 0.3968 0.3255 0.0294 1.0000 Uiso R
H221 H 0.1569 0.4804 0.0641 0.0302 1.0000 Uiso R
H222 H 0.1900 0.3769 0.0048 0.0302 1.0000 Uiso R
H311 H 0.4724 0.3217 0.5098 0.0296 1.0000 Uiso R
H321 H 0.6570 0.3371 0.5071 0.0419 1.0000 Uiso R
H322 H 0.6506 0.2154 0.4794 0.0419 1.0000 Uiso R
H331 H 0.7241 0.2754 0.6608 0.0526 1.0000 Uiso R
H332 H 0.6223 0.3343 0.6732 0.0526 1.0000 Uiso R
H341 H 0.5970 0.1792 0.7297 0.0517 1.0000 Uiso R
H342 H 0.6114 0.1145 0.6212 0.0517 1.0000 Uiso R
H351 H 0.4320 0.2224 0.6484 0.0470 1.0000 Uiso R
H352 H 0.4253 0.1007 0.6191 0.0470 1.0000 Uiso R
H361 H 0.4539 0.1040 0.4523 0.0417 1.0000 Uiso R
H362 H 0.3554 0.1664 0.4686 0.0417 1.0000 Uiso R
H411 H 0.4985 0.1888 0.1733 0.0280 1.0000 Uiso R
H421 H 0.6804 0.2563 0.2634 0.0383 1.0000 Uiso R
H422 H 0.6798 0.1684 0.3266 0.0383 1.0000 Uiso R
H431 H 0.7600 0.1136 0.1827 0.0453 1.0000 Uiso R
H432 H 0.6552 0.1317 0.1043 0.0453 1.0000 Uiso R
H441 H 0.6606 -0.0264 0.2187 0.0491 1.0000 Uiso R
H442 H 0.6443 -0.0458 0.0955 0.0491 1.0000 Uiso R
H451 H 0.4754 -0.0816 0.1451 0.0458 1.0000 Uiso R
H452 H 0.4708 0.0045 0.0793 0.0458 1.0000 Uiso R
H461 H 0.5007 0.0451 0.3016 0.0371 1.0000 Uiso R
H462 H 0.3935 0.0594 0.2237 0.0371 1.0000 Uiso R
H511 H -0.0218 0.4482 0.1550 0.0342 1.0000 Uiso R
H521 H 0.1322 0.5766 0.2180 0.0402 1.0000 Uiso R
H522 H 0.1566 0.5414 0.3254 0.0402 1.0000 Uiso R
H531 H 0.0646 0.6877 0.3486 0.0508 1.0000 Uiso R
H532 H -0.0323 0.6323 0.2522 0.0508 1.0000 Uiso R
H541 H -0.0900 0.6206 0.4066 0.0528 1.0000 Uiso R
H542 H 0.0154 0.5714 0.4471 0.0528 1.0000 Uiso R
H551 H -0.1331 0.4383 0.3819 0.0496 1.0000 Uiso R
H552 H -0.1587 0.4713 0.2734 0.0496 1.0000 Uiso R
H561 H 0.0328 0.3840 0.3479 0.0436 1.0000 Uiso R
H562 H -0.0644 0.3258 0.2530 0.0436 1.0000 Uiso R
H611 H 0.0676 0.2173 -0.0047 0.0300 1.0000 Uiso R
H621 H -0.0176 0.3545 -0.0558 0.0531 1.0000 Uiso R
H622 H -0.1082 0.3339 0.0072 0.0531 1.0000 Uiso R
H631 H -0.1792 0.2529 -0.1710 0.0679 1.0000 Uiso R
H632 H -0.0774 0.1917 -0.1722 0.0679 1.0000 Uiso R
H641 H -0.2428 0.1583 -0.0605 0.0593 1.0000 Uiso R
H642 H -0.2250 0.0788 -0.1591 0.0593 1.0000 Uiso R
H651 H -0.1508 0.0304 -0.0006 0.0607 1.0000 Uiso R
H652 H -0.0590 0.0498 -0.0626 0.0607 1.0000 Uiso R
H661 H -0.0902 0.1941 0.1155 0.0539 1.0000 Uiso R
H662 H 0.0105 0.1312 0.1162 0.0539 1.0000 Uiso R

loop_
_atom_site_aniso_label
_atom_site_aniso_U_11
_atom_site_aniso_U_22
_atom_site_aniso_U_33
_atom_site_aniso_U_23
_atom_site_aniso_U_13
_atom_site_aniso_U_12
Ru1 0.01993(14) 0.02112(14) 0.02055(13) 0.00742(9) 0.00376(9) 0.00156(10)
N1 0.0169(13) 0.0216(13) 0.0220(13) 0.0078(10) 0.0018(10) 0.0012(10)
N2 0.0186(13) 0.0218(14) 0.0224(13) 0.0079(10) 0.0029(10) 0.0021(10)
O1 0.0497(19) 0.069(2) 0.074(2) 0.0484(19) 0.0011(16) -0.0203(16)
P1 0.0210(4) 0.0202(4) 0.0209(4) 0.0077(3) 0.0024(3) 0.0028(3)
P2 0.0185(4) 0.0244(4) 0.0248(4) 0.0084(3) 0.0030(3) 0.0025(3)
C1 0.0216(15) 0.0185(15) 0.0182(14) 0.0019(12) 0.0045(12) 0.0047(12)
C2 0.0212(15) 0.0175(15) 0.0263(16) 0.0067(12) 0.0082(12) 0.0014(12)
C3 0.0269(17) 0.0226(17) 0.0277(17) 0.0070(13) 0.0061(13) 0.0027(13)
C4 0.0243(17) 0.0269(18) 0.0356(19) 0.0043(14) 0.0066(14) -0.0003(14)
C5 0.0281(18) 0.0232(17) 0.0366(19) 0.0095(14) 0.0119(14) -0.0012(14)
C6 0.0277(17) 0.0205(16) 0.0289(16) 0.0081(13) 0.0122(13) 0.0043(13)
C7 0.0336(19) 0.0273(18) 0.0315(18) 0.0138(14) 0.0132(15) 0.0036(14)
C8 0.0340(19) 0.0332(19) 0.0288(17) 0.0156(15) 0.0085(15) 0.0078(15)
C9 0.0271(17) 0.0306(18) 0.0244(16) 0.0107(14) 0.0058(13) 0.0041(14)
C10 0.0247(16) 0.0186(15) 0.0212(15) 0.0052(12) 0.0075(12) 0.0031(12)
C11 0.0245(16) 0.0193(16) 0.0243(16) 0.0056(12) 0.0077(13) 0.0048(12)
C21 0.0261(17) 0.0229(16) 0.0238(16) 0.0098(13) 0.0006(13) 0.0019(13)
C22 0.0208(16) 0.0281(18) 0.0271(16) 0.0106(13) 0.0031(13) 0.0022(13)
C31 0.0274(17) 0.0281(18) 0.0205(15) 0.0094(13) 0.0055(13) 0.0051(14)
C32 0.0305(19) 0.044(2) 0.0304(19) 0.0171(16) 0.0002(15) -0.0002(16)
C33 0.042(2) 0.055(3) 0.0288(19) 0.0157(18) -0.0064(16) -0.0049(19)
C34 0.048(2) 0.052(3) 0.032(2) 0.0228(18) 0.0018(17) 0.0043(19)
C35 0.045(2) 0.043(2) 0.037(2) 0.0221(17) 0.0122(17) 0.0073(18)
C36 0.0326(19) 0.039(2) 0.0320(19) 0.0177(16) 0.0004(15) -0.0053(16)
C41 0.0257(17) 0.0249(17) 0.0221(15) 0.0093(13) 0.0069(13) 0.0050(13)
C42 0.0278(18) 0.036(2) 0.0324(18) 0.0054(15) 0.0097(15) 0.0051(15)
C43 0.034(2) 0.042(2) 0.041(2) 0.0085(17) 0.0181(17) 0.0076(17)
C44 0.054(3) 0.040(2) 0.039(2) 0.0103(17) 0.0252(19) 0.0187(19)
C45 0.056(3) 0.0260(19) 0.035(2) 0.0039(15) 0.0188(18) 0.0025(17)
C46 0.036(2) 0.0249(18) 0.0354(19) 0.0103(15) 0.0138(15) 0.0039(15)
C51 0.0235(17) 0.0324(19) 0.0308(18) 0.0097(14) 0.0048(14) 0.0073(14)
C52 0.034(2) 0.0285(19) 0.039(2) 0.0100(15) 0.0069(16) 0.0063(15)
C53 0.050(2) 0.036(2) 0.044(2) 0.0086(17) 0.0117(18) 0.0162(18)
C54 0.049(2) 0.055(3) 0.034(2) 0.0095(18) 0.0150(18) 0.025(2)
C55 0.031(2) 0.058(3) 0.038(2) 0.0107(19) 0.0142(16) 0.0110(18)
C56 0.0308(19) 0.041(2) 0.041(2) 0.0102(17) 0.0158(16) 0.0034(16)
C61 0.0187(16) 0.0278(17) 0.0265(16) 0.0070(13) 0.0017(13) 0.0002(13)
C62 0.040(2) 0.036(2) 0.048(2) 0.0192(18) -0.0164(18) -0.0062(17)
C63 0.057(3) 0.047(3) 0.050(3) 0.021(2) -0.025(2) -0.011(2)
C64 0.035(2) 0.041(2) 0.057(3) 0.005(2) -0.0109(19) -0.0076(18)
C65 0.055(3) 0.029(2) 0.055(3) 0.0130(19) -0.011(2) -0.0146(19)
C66 0.051(3) 0.036(2) 0.042(2) 0.0156(18) -0.0017(18) -0.0134(18)
C70 0.0258(18) 0.040(2) 0.0314(18) 0.0169(16) 0.0009(14) 0.0002(16)
Cl1 0.0344(5) 0.0374(5) 0.0229(4) 0.0035(3) 0.0042(3) 0.0119(4)
Cl2 0.0257(4) 0.0264(4) 0.0235(4) 0.0025(3) 0.0035(3) 0.0024(3)

loop_
_atom_type_symbol
_atom_type_scat_dispersion_real
_atom_type_scat_dispersion_imag
_atom_type_scat_Cromer_Mann_a1
_atom_type_scat_Cromer_Mann_b1
_atom_type_scat_Cromer_Mann_a2
_atom_type_scat_Cromer_Mann_b2
_atom_type_scat_Cromer_Mann_a3
_atom_type_scat_Cromer_Mann_b3
_atom_type_scat_Cromer_Mann_a4
_atom_type_scat_Cromer_Mann_b4
_atom_type_scat_Cromer_Mann_c
_atom_type_scat_source
C 0.0033 0.0016 2.3100 20.8439 1.0200 10.2075 1.5886 0.5687 0.8650 51.6512 0.2156 'International Tables Vol C 4.2.6.8 and 6.1.1.4'
H 0.0000 0.0000 0.4930 10.5109 0.3229 26.1257 0.1402 3.1424 0.0408 57.7998 0.0030 'International Tables Vol C 4.2.6.8 and 6.1.1.4'
Cl 0.1484 0.1585 11.4604 0.0104 7.1964 1.1662 6.2556 18.5194 1.6455 47.7784 -9.5574 'International Tables Vol C 4.2.6.8 and 6.1.1.4'
N 0.0061 0.0033 12.2126 0.0057 3.1322 9.8933 2.0125 28.9975 1.1663 0.5826 -11.5290 'International Tables Vol C 4.2.6.8 and 6.1.1.4'
O 0.0106 0.0060 3.0485 13.2771 2.2868 5.7011 1.5463 0.3239 0.8670 32.9089 0.2508 'International Tables Vol C 4.2.6.8 and 6.1.1.4'
P 0.1023 0.0942 6.4345 1.9067 4.1791 27.1570 1.7800 0.5260 1.4908 68.1645 1.1149 'International Tables Vol C 4.2.6.8 and 6.1.1.4'
Ru -1.2594 0.8363 19.2674 0.8085 12.9182 8.4347 4.8634 24.7997 1.5676 94.2928 5.3787 'International Tables Vol C 4.2.6.8 and 6.1.1.4'

loop_
_geom_angle_atom_site_label_1
_geom_angle_atom_site_label_2
_geom_angle_atom_site_label_3
_geom_angle
_geom_angle_publ_flag
P1 Ru1 P2 163.22(3) yes
P1 Ru1 C1 81.41(8) yes
P2 Ru1 C1 82.00(8) yes
P1 Ru1 C70 98.61(10) yes
P2 Ru1 C70 97.94(10) yes
C1 Ru1 C70 179.02(14) yes
P1 Ru1 Cl1 85.42(3) yes
P2 Ru1 Cl1 96.96(3) yes
C1 Ru1 Cl1 89.73(8) yes
C70 Ru1 Cl1 91.25(11) yes
P1 Ru1 Cl2 92.92(3) yes
P2 Ru1 Cl2 83.72(3) yes
C1 Ru1 Cl2 86.86(8) yes
C70 Ru1 Cl2 92.16(11) yes
Cl1 Ru1 Cl2 176.40(3) yes
C1 N1 C2 124.2(2) yes
C1 N1 C21 119.0(2) yes
C2 N1 C21 116.8(2) yes
C1 N2 C10 124.3(3) yes
C1 N2 C22 119.1(2) yes
C10 N2 C22 116.3(2) yes
Ru1 P1 C21 99.81(10) yes
Ru1 P1 C31 121.49(11) yes
C21 P1 C31 101.41(14) yes
Ru1 P1 C41 114.87(11) yes
C21 P1 C41 105.37(15) yes
C31 P1 C41 110.76(14) yes
Ru1 P2 C22 99.81(10) yes
Ru1 P2 C51 123.46(11) yes
C22 P2 C51 104.08(15) yes
Ru1 P2 C61 120.57(11) yes
C22 P2 C61 98.99(15) yes
C51 P2 C61 105.23(15) yes
Ru1 C1 N1 121.8(2) yes
Ru1 C1 N2 121.6(2) yes
N1 C1 N2 116.6(3) yes
N1 C2 C3 122.8(3) yes
N1 C2 C11 116.7(3) yes
C3 C2 C11 120.5(3) yes
C2 C3 C4 119.2(3) yes
C2 C3 H31 120.4 no
C4 C3 H31 120.4 no
C3 C4 C5 121.6(3) yes
C3 C4 H41 119.2 no
C5 C4 H41 119.2 no
C4 C5 C6 120.3(3) yes
C4 C5 H51 119.8 no
C6 C5 H51 119.8 no
C5 C6 C7 123.0(3) yes
C5 C6 C11 118.4(3) yes
C7 C6 C11 118.6(3) yes
C6 C7 C8 120.4(3) yes
C6 C7 H71 119.8 no
C8 C7 H71 119.8 no
C7 C8 C9 121.5(3) yes
C7 C8 H81 119.2 no
C9 C8 H81 119.3 no
C8 C9 C10 119.2(3) yes
C8 C9 H91 120.4 no
C10 C9 H91 120.4 no
N2 C10 C9 122.6(3) yes
N2 C10 C11 117.1(3) yes
C9 C10 C11 120.4(3) yes
C6 C11 C2 119.8(3) yes
C6 C11 C10 119.8(3) yes
C2 C11 C10 120.3(3) yes
P1 C21 N1 111.0(2) yes
P1 C21 H211 109.1 no
N1 C21 H211 109.1 no
P1 C21 H212 109.1 no
N1 C21 H212 109.1 no
H211 C21 H212 109.5 no
P2 C22 N2 111.8(2) yes
P2 C22 H221 108.9 no
N2 C22 H221 108.9 no
P2 C22 H222 108.9 no
N2 C22 H222 108.9 no
H221 C22 H222 109.5 no
P1 C31 C32 115.4(2) yes
P1 C31 C36 112.7(2) yes
C32 C31 C36 111.5(3) yes
P1 C31 H311 105.4 no
C32 C31 H311 105.4 no
C36 C31 H311 105.4 no
C31 C32 C33 111.3(3) yes
C31 C32 H321 109.0 no
C33 C32 H321 109.0 no
C31 C32 H322 109.0 no
C33 C32 H322 109.0 no
H321 C32 H322 109.5 no
C32 C33 C34 110.9(3) yes
C32 C33 H331 109.1 no
C34 C33 H331 109.1 no
C32 C33 H332 109.1 no
C34 C33 H332 109.1 no
H331 C33 H332 109.5 no
C33 C34 C35 111.1(3) yes
C33 C34 H341 109.1 no
C35 C34 H341 109.1 no
C33 C34 H342 109.1 no
C35 C34 H342 109.0 no
H341 C34 H342 109.5 no
C34 C35 C36 112.0(3) yes
C34 C35 H351 108.8 no
C36 C35 H351 108.8 no
C34 C35 H352 108.9 no
C36 C35 H352 108.9 no
H351 C35 H352 109.5 no
C31 C36 C35 111.6(3) yes
C31 C36 H361 108.9 no
C35 C36 H361 108.9 no
C31 C36 H362 108.9 no
C35 C36 H362 108.9 no
H361 C36 H362 109.5 no
P1 C41 C42 120.9(2) yes
P1 C41 C46 110.5(2) yes
C42 C41 C46 109.8(3) yes
P1 C41 H411 104.7 no
C42 C41 H411 104.7 no
C46 C41 H411 104.7 no
C41 C42 C43 109.7(3) yes
C41 C42 H421 109.4 no
C43 C42 H421 109.4 no
C41 C42 H422 109.4 no
C43 C42 H422 109.5 no
H421 C42 H422 109.5 no
C42 C43 C44 111.7(3) yes
C42 C43 H431 108.9 no
C44 C43 H431 108.9 no
C42 C43 H432 108.9 no
C44 C43 H432 108.9 no
H431 C43 H432 109.5 no
C43 C44 C45 111.7(3) yes
C43 C44 H441 108.9 no
C45 C44 H441 108.9 no
C43 C44 H442 108.9 no
C45 C44 H442 108.9 no
H441 C44 H442 109.5 no
C44 C45 C46 111.5(3) yes
C44 C45 H451 109.0 no
C46 C45 H451 109.0 no
C44 C45 H452 108.9 no
C46 C45 H452 109.0 no
H451 C45 H452 109.5 no
C41 C46 C45 110.6(3) yes
C41 C46 H461 109.2 no
C45 C46 H461 109.2 no
C41 C46 H462 109.2 no
C45 C46 H462 109.2 no
H461 C46 H462 109.5 no
P2 C51 C52 113.7(2) yes
P2 C51 C56 110.9(2) yes
C52 C51 C56 110.1(3) yes
P2 C51 H511 107.3 no
C52 C51 H511 107.3 no
C56 C51 H511 107.3 no
C51 C52 C53 111.0(3) yes
C51 C52 H521 109.1 no
C53 C52 H521 109.1 no
C51 C52 H522 109.1 no
C53 C52 H522 109.1 no
H521 C52 H522 109.5 no
C52 C53 C54 111.0(3) yes
C52 C53 H531 109.1 no
C54 C53 H531 109.1 no
C52 C53 H532 109.1 no
C54 C53 H532 109.1 no
H531 C53 H532 109.5 no
C53 C54 C55 111.5(3) yes
C53 C54 H541 109.0 no
C55 C54 H541 108.9 no
C53 C54 H542 109.0 no
C55 C54 H542 109.0 no
H541 C54 H542 109.5 no
C54 C55 C56 111.0(3) yes
C54 C55 H551 109.1 no
C56 C55 H551 109.1 no
C54 C55 H552 109.1 no
C56 C55 H552 109.1 no
H551 C55 H552 109.5 no
C55 C56 C51 110.1(3) yes
C55 C56 H561 109.3 no
C51 C56 H561 109.3 no
C55 C56 H562 109.3 no
C51 C56 H562 109.3 no
H561 C56 H562 109.5 no
P2 C61 C62 114.4(2) yes
P2 C61 C66 114.0(2) yes
C62 C61 C66 109.8(3) yes
P2 C61 H611 106.0 no
C62 C61 H611 106.0 no
C66 C61 H611 105.9 no
C61 C62 C63 110.9(3) yes
C61 C62 H621 109.1 no
C63 C62 H621 109.2 no
C61 C62 H622 109.1 no
C63 C62 H622 109.1 no
H621 C62 H622 109.5 no
C62 C63 C64 111.2(4) yes
C62 C63 H631 109.0 no
C64 C63 H631 109.1 no
C62 C63 H632 109.0 no
C64 C63 H632 109.0 no
H631 C63 H632 109.5 no
C63 C64 C65 110.9(3) yes
C63 C64 H641 109.1 no
C65 C64 H641 109.1 no
C63 C64 H642 109.1 no
C65 C64 H642 109.1 no
H641 C64 H642 109.5 no
C64 C65 C66 111.8(3) yes
C64 C65 H651 108.9 no
C66 C65 H651 108.9 no
C64 C65 H652 108.9 no
C66 C65 H652 108.9 no
H651 C65 H652 109.5 no
C65 C66 C61 110.3(3) yes
C65 C66 H661 109.3 no
C61 C66 H661 109.2 no
C65 C66 H662 109.3 no
C61 C66 H662 109.3 no
H661 C66 H662 109.5 no
Ru1 C70 O1 179.3(4) yes

loop_
_geom_bond_atom_site_label_1
_geom_bond_atom_site_label_2
_geom_bond_distance
_geom_bond_publ_flag
Ru1 P1 2.3311(8) yes
Ru1 P2 2.3249(8) yes
Ru1 C1 2.087(3) yes
Ru1 C70 1.905(3) yes
Ru1 Cl1 2.4383(8) yes
Ru1 Cl2 2.4272(8) yes
N1 C1 1.361(4) yes
N1 C2 1.429(4) yes
N1 C21 1.472(4) yes
N2 C1 1.356(4) yes
N2 C10 1.423(4) yes
N2 C22 1.473(4) yes
O1 C70 1.140(4) yes
P1 C21 1.846(3) yes
P1 C31 1.852(3) yes
P1 C41 1.845(3) yes
P2 C22 1.846(3) yes
P2 C51 1.850(3) yes
P2 C61 1.857(3) yes
C2 C3 1.374(4) yes
C2 C11 1.415(4) yes
C3 C4 1.409(4) yes
C3 H31 0.950 no
C4 C5 1.366(5) yes
C4 H41 0.950 no
C5 C6 1.416(5) yes
C5 H51 0.950 no
C6 C7 1.413(4) yes
C6 C11 1.418(4) yes
C7 C8 1.367(5) yes
C7 H71 0.950 no
C8 C9 1.405(5) yes
C8 H81 0.950 no
C9 C10 1.386(4) yes
C9 H91 0.950 no
C10 C11 1.409(4) yes
C21 H211 0.950 no
C21 H212 0.950 no
C22 H221 0.950 no
C22 H222 0.950 no
C31 C32 1.517(5) yes
C31 C36 1.534(4) yes
C31 H311 0.950 no
C32 C33 1.528(5) yes
C32 H321 0.950 no
C32 H322 0.950 no
C33 C34 1.533(5) yes
C33 H331 0.950 no
C33 H332 0.950 no
C34 C35 1.502(5) yes
C34 H341 0.950 no
C34 H342 0.950 no
C35 C36 1.526(5) yes
C35 H351 0.950 no
C35 H352 0.950 no
C36 H361 0.950 no
C36 H362 0.950 no
C41 C42 1.530(4) yes
C41 C46 1.539(4) yes
C41 H411 0.950 no
C42 C43 1.531(5) yes
C42 H421 0.950 no
C42 H422 0.950 no
C43 C44 1.525(5) yes
C43 H431 0.950 no
C43 H432 0.950 no
C44 C45 1.510(5) yes
C44 H441 0.950 no
C44 H442 0.950 no
C45 C46 1.520(5) yes
C45 H451 0.950 no
C45 H452 0.950 no
C46 H461 0.950 no
C46 H462 0.950 no
C51 C52 1.522(5) yes
C51 C56 1.549(5) yes
C51 H511 0.950 no
C52 C53 1.530(5) yes
C52 H521 0.950 no
C52 H522 0.950 no
C53 C54 1.528(5) yes
C53 H531 0.950 no
C53 H532 0.950 no
C54 C55 1.520(6) yes
C54 H541 0.950 no
C54 H542 0.950 no
C55 C56 1.532(5) yes
C55 H551 0.950 no
C55 H552 0.950 no
C56 H561 0.950 no
C56 H562 0.950 no
C61 C62 1.532(5) yes
C61 C66 1.523(5) yes
C61 H611 0.950 no
C62 C63 1.527(5) yes
C62 H621 0.950 no
C62 H622 0.950 no
C63 C64 1.516(6) yes
C63 H631 0.950 no
C63 H632 0.950 no
C64 C65 1.511(6) yes
C64 H641 0.950 no
C64 H642 0.950 no
C65 C66 1.531(5) yes
C65 H651 0.950 no
C65 H652 0.950 no
C66 H661 0.950 no
C66 H662 0.950 no

loop_
_platon_squeeze_void_nr
_platon_squeeze_void_average_x
_platon_squeeze_void_average_y
_platon_squeeze_void_average_z
_platon_squeeze_void_volume
_platon_squeeze_void_count_electrons
_platon_squeeze_void_content
1 0.000 0.000 0.500 308 47 ' '
